data_1549925
loop_
_publ_author_name
'Mallo, Neil'
'Foley, Eric D.'
'Iranmanesh, Hasti'
'Kennedy, Aaron D. W.'
'Luis, Ena T.'
'Ho, Junming'
'Harper, Jason B.'
'Beves, Jonathon E.'

_publ_section_title
;
 Structure-function relationships of donor-acceptor Stenhouse adduct
 photochromic switches.
;
_journal_issue 43
_journal_name_full 'Chemical science'
_journal_page_first 8242
_journal_page_last 8252
_journal_paper_doi 10.1039/c8sc03218a
_journal_volume 9
_journal_year 2018
_chemical_formula_moiety 'C11 H10 N2 O4'
_chemical_formula_sum 'C11 H10 N2 O4'
_chemical_formula_weight 234.21
_space_group_crystal_system monoclinic
_space_group_IT_number 14
_space_group_name_Hall '-P 2yn'
_space_group_name_H-M_alt 'P 1 21/n 1'
_symmetry_space_group_name_Hall '-P 2yn'
_symmetry_space_group_name_H-M 'P 1 21/n 1'
_atom_sites_solution_hydrogens geom
_atom_sites_solution_primary dual
_audit_creation_date 2018-04-17
_audit_creation_method
;
Olex2 1.2
(compiled 2018.04.03 svn.r3497 for OlexSys, GUI svn.r5486)
;
_audit_update_record
;
2018-04-24 deposited with the CCDC.
2018-08-29 downloaded from the CCDC.
;
_cell_angle_alpha 90
_cell_angle_beta 99.328(2)
_cell_angle_gamma 90
_cell_formula_units_Z 4
_cell_length_a 12.8188(8)
_cell_length_b 6.1493(4)
_cell_length_c 13.1714(8)
_cell_measurement_reflns_used 2367
_cell_measurement_temperature 150
_cell_measurement_theta_max 27.592
_cell_measurement_theta_min 2.057
_cell_volume 1024.53(11)
_computing_cell_refinement 'SAINT v8.37A (Bruker, 2015)'
_computing_data_collection '<i>APEX3 </i>(Bruker, 2015)'
_computing_data_reduction 'SAINT v8.37A (Bruker, 2015)'
_computing_molecular_graphics 'Olex2 (Dolomanov et al., 2009)'
_computing_publication_material 'Olex2 (Dolomanov et al., 2009)'
_computing_structure_refinement 'ShelXL (Sheldrick, 2015)'
_computing_structure_solution 'ShelXT (Sheldrick, 2015)'
_diffrn_ambient_temperature 149.61
_diffrn_measured_fraction_theta_full 0.998
_diffrn_measured_fraction_theta_max 0.998
_diffrn_measurement_device_type 'Bruker kappa APEXII CCD Diffractometer'
_diffrn_measurement_method '\f scans, and \w scans with \k offsets'
_diffrn_radiation_monochromator 'Silicon Double Crystal'
_diffrn_radiation_type MoK\a
_diffrn_radiation_wavelength 0.71073
_diffrn_reflns_av_R_equivalents 0.0421
_diffrn_reflns_av_unetI/netI 0.0234
_diffrn_reflns_Laue_measured_fraction_full 0.998
_diffrn_reflns_Laue_measured_fraction_max 0.998
_diffrn_reflns_limit_h_max 16
_diffrn_reflns_limit_h_min -16
_diffrn_reflns_limit_k_max 8
_diffrn_reflns_limit_k_min -8
_diffrn_reflns_limit_l_max 17
_diffrn_reflns_limit_l_min -17
_diffrn_reflns_number 19375
_diffrn_reflns_point_group_measured_fraction_full 0.998
_diffrn_reflns_point_group_measured_fraction_max 0.998
_diffrn_reflns_theta_full 25.242
_diffrn_reflns_theta_max 27.592
_diffrn_reflns_theta_min 2.057
_diffrn_source 'Incoatec I\mS microfocus X-ray source'
_diffrn_standards_number 0
_exptl_absorpt_coefficient_mu 0.118
_exptl_absorpt_correction_T_max 0.7456
_exptl_absorpt_correction_T_min 0.6489
_exptl_absorpt_correction_type multi-scan
_exptl_absorpt_process_details 'SADABS (Bruker, 2016)'
_exptl_crystal_colour 'light yellow'
_exptl_crystal_colour_modifier light
_exptl_crystal_colour_primary yellow
_exptl_crystal_density_diffrn 1.518
_exptl_crystal_description block
_exptl_crystal_F_000 488
_exptl_crystal_size_max 0.1
_exptl_crystal_size_mid 0.1
_exptl_crystal_size_min 0.1
_refine_diff_density_max 0.346
_refine_diff_density_min -0.245
_refine_diff_density_rms 0.049
_refine_ls_extinction_method none
_refine_ls_goodness_of_fit_ref 1.045
_refine_ls_hydrogen_treatment constr
_refine_ls_matrix_type full
_refine_ls_number_parameters 156
_refine_ls_number_reflns 2367
_refine_ls_number_restraints 0
_refine_ls_restrained_S_all 1.045
_refine_ls_R_factor_all 0.0534
_refine_ls_R_factor_gt 0.0446
_refine_ls_shift/su_max 0.000
_refine_ls_shift/su_mean 0.000
_refine_ls_structure_factor_coef Fsqd
_refine_ls_weighting_details 'w=1/[\s^2^(Fo^2^)+(0.0477P)^2^+0.8317P] where P=(Fo^2^+2Fc^2^)/3'
_refine_ls_weighting_scheme calc
_refine_ls_wR_factor_gt 0.1121
_refine_ls_wR_factor_ref 0.1203
_reflns_Friedel_coverage 0.000
_reflns_number_gt 2012
_reflns_number_total 2367
_reflns_threshold_expression 'I > 2\s(I)'
_cod_data_source_file c8sc03218a2.cif
_cod_data_source_block FBA
_cod_depositor_comments 'Adding full bibliography for 1549921--1549929.cif.'
_cod_database_code 1549925
_shelx_shelxl_version_number 2018/1
_shelx_space_group_comment
;
The symmetry employed for this shelxl refinement is uniquely defined
by the following loop, which should always be used as a source of
symmetry information in preference to the above space-group names.
They are only intended as comments.
;
_olex2_refinement_description
;
1. Fixed Uiso
 At 1.2 times of:
  All C(H) groups
 At 1.5 times of:
  All C(H,H,H) groups
2.a Aromatic/amide H refined with riding coordinates:
 C7(H7), C9(H9), C11(H11), C10(H10)
2.b Idealised Me refined as rotating group:
 C3(H3A,H3B,H3C), C2(H2A,H2B,H2C)
;
_olex2_submission_special_instructions 'No special instructions were received'
_publcif_funding_html
;
;

loop_
_space_group_symop_operation_xyz
'x, y, z'
'-x+1/2, y+1/2, -z+1/2'
'-x, -y, -z'
'x-1/2, -y-1/2, z-1/2'

loop_
_atom_site_label
_atom_site_type_symbol
_atom_site_fract_x
_atom_site_fract_y
_atom_site_fract_z
_atom_site_U_iso_or_equiv
_atom_site_adp_type
_atom_site_occupancy
_atom_site_site_symmetry_order
_atom_site_calc_flag
_atom_site_refinement_flags_posn
O4 O 0.38270(9) 1.01797(19) 0.43449(9) 0.0282(3) Uani 1 1 d .
O1 O 0.25669(10) -0.0416(2) 0.70159(10) 0.0359(3) Uani 1 1 d .
O3 O 0.50064(9) 0.4717(2) 0.66888(11) 0.0373(3) Uani 1 1 d .
O2 O 0.15158(9) 0.5189(2) 0.48785(11) 0.0367(3) Uani 1 1 d .
N2 N 0.38146(10) 0.2074(2) 0.67983(10) 0.0248(3) Uani 1 1 d .
N1 N 0.20588(10) 0.2315(2) 0.59010(10) 0.0261(3) Uani 1 1 d .
C6 C 0.33209(11) 0.5122(2) 0.56590(11) 0.0218(3) Uani 1 1 d .
C7 C 0.36501(11) 0.6958(3) 0.52308(11) 0.0225(3) Uani 1 1 d .
H7 H 0.436747 0.730626 0.548241 0.027 Uiso 1 1 calc R
C8 C 0.31549(12) 0.8475(3) 0.44873(12) 0.0227(3) Uani 1 1 d .
C4 C 0.22383(12) 0.4281(3) 0.54328(12) 0.0245(3) Uani 1 1 d .
C1 C 0.27982(13) 0.1235(3) 0.65983(12) 0.0251(3) Uani 1 1 d .
C9 C 0.22187(12) 0.8776(3) 0.38375(12) 0.0263(3) Uani 1 1 d .
H9 H 0.161625 0.785633 0.377406 0.032 Uiso 1 1 calc R
C5 C 0.41144(12) 0.4008(3) 0.64124(12) 0.0247(3) Uani 1 1 d .
C11 C 0.32933(13) 1.1485(3) 0.36185(12) 0.0275(4) Uani 1 1 d .
H11 H 0.357015 1.278418 0.337644 0.033 Uiso 1 1 calc R
C10 C 0.23134(13) 1.0707(3) 0.32790(12) 0.0284(4) Uani 1 1 d .
H10 H 0.179252 1.133230 0.276718 0.034 Uiso 1 1 calc R
C3 C 0.45599(14) 0.0927(3) 0.75796(15) 0.0361(4) Uani 1 1 d .
H3A H 0.437391 0.119832 0.826130 0.054 Uiso 1 1 calc GR
H3B H 0.527859 0.145308 0.756303 0.054 Uiso 1 1 calc GR
H3C H 0.452528 -0.063769 0.743644 0.054 Uiso 1 1 calc GR
C2 C 0.09937(14) 0.1394(3) 0.57103(15) 0.0371(4) Uani 1 1 d .
H2A H 0.069953 0.138418 0.635224 0.056 Uiso 1 1 calc GR
H2B H 0.102420 -0.009777 0.545460 0.056 Uiso 1 1 calc GR
H2C H 0.054315 0.227729 0.519628 0.056 Uiso 1 1 calc GR

loop_
_atom_site_aniso_label
_atom_site_aniso_U_11
_atom_site_aniso_U_22
_atom_site_aniso_U_33
_atom_site_aniso_U_23
_atom_site_aniso_U_13
_atom_site_aniso_U_12
O4 0.0246(6) 0.0285(6) 0.0297(6) 0.0076(5) -0.0012(4) -0.0057(4)
O1 0.0450(7) 0.0266(6) 0.0382(7) 0.0036(5) 0.0134(6) -0.0103(5)
O3 0.0244(6) 0.0379(7) 0.0460(8) 0.0155(6) -0.0050(5) -0.0078(5)
O2 0.0215(6) 0.0372(7) 0.0493(8) 0.0082(6) -0.0002(5) -0.0060(5)
N2 0.0249(7) 0.0241(7) 0.0264(7) 0.0016(5) 0.0071(5) -0.0005(5)
N1 0.0239(6) 0.0284(7) 0.0265(7) -0.0047(6) 0.0056(5) -0.0106(5)
C6 0.0204(7) 0.0226(7) 0.0230(7) -0.0023(6) 0.0049(6) -0.0028(6)
C7 0.0181(6) 0.0252(8) 0.0235(7) -0.0023(6) 0.0015(5) -0.0036(6)
C8 0.0228(7) 0.0228(7) 0.0229(7) -0.0024(6) 0.0051(6) -0.0035(6)
C4 0.0224(7) 0.0264(8) 0.0249(8) -0.0036(6) 0.0049(6) -0.0036(6)
C1 0.0321(8) 0.0219(7) 0.0234(7) -0.0044(6) 0.0109(6) -0.0052(6)
C9 0.0237(7) 0.0284(8) 0.0267(8) -0.0035(6) 0.0036(6) -0.0040(6)
C5 0.0229(7) 0.0255(8) 0.0261(8) 0.0000(6) 0.0055(6) -0.0016(6)
C11 0.0304(8) 0.0254(8) 0.0255(8) 0.0052(6) 0.0011(6) -0.0009(6)
C10 0.0266(8) 0.0324(8) 0.0242(8) 0.0003(7) -0.0012(6) 0.0023(7)
C3 0.0335(9) 0.0331(9) 0.0413(10) 0.0125(8) 0.0053(7) 0.0020(7)
C2 0.0296(9) 0.0382(10) 0.0441(10) -0.0049(8) 0.0079(7) -0.0164(8)

loop_
_atom_type_symbol
_atom_type_description
_atom_type_scat_dispersion_real
_atom_type_scat_dispersion_imag
_atom_type_scat_source
C C 0.0033 0.0016 'International Tables Vol C Tables 4.2.6.8 and 6.1.1.4'
H H 0.0000 0.0000 'International Tables Vol C Tables 4.2.6.8 and 6.1.1.4'
N N 0.0061 0.0033 'International Tables Vol C Tables 4.2.6.8 and 6.1.1.4'
O O 0.0106 0.0060 'International Tables Vol C Tables 4.2.6.8 and 6.1.1.4'

loop_
_geom_angle_atom_site_label_1
_geom_angle_atom_site_label_2
_geom_angle_atom_site_label_3
_geom_angle
C11 O4 C8 106.92(12)
C1 N2 C3 116.07(14)
C5 N2 C1 124.28(14)
C5 N2 C3 119.15(14)
C4 N1 C2 118.48(14)
C1 N1 C4 124.59(13)
C1 N1 C2 116.76(14)
C7 C6 C4 123.79(14)
C7 C6 C5 116.09(13)
C4 C6 C5 120.09(14)
C6 C7 H7 113.0
C6 C7 C8 134.03(14)
C8 C7 H7 113.0
O4 C8 C7 111.71(13)
C9 C8 O4 108.26(14)
C9 C8 C7 140.01(15)
O2 C4 N1 119.94(14)
O2 C4 C6 124.26(15)
N1 C4 C6 115.80(14)
O1 C1 N2 121.08(16)
O1 C1 N1 120.82(15)
N1 C1 N2 118.10(14)
C8 C9 H9 126.3
C8 C9 C10 107.39(14)
C10 C9 H9 126.3
O3 C5 N2 120.23(15)
O3 C5 C6 123.08(15)
N2 C5 C6 116.69(13)
O4 C11 H11 124.4
O4 C11 C10 111.21(14)
C10 C11 H11 124.4
C9 C10 H10 126.9
C11 C10 C9 106.22(14)
C11 C10 H10 126.9
N2 C3 H3A 109.5
N2 C3 H3B 109.5
N2 C3 H3C 109.5
H3A C3 H3B 109.5
H3A C3 H3C 109.5
H3B C3 H3C 109.5
N1 C2 H2A 109.5
N1 C2 H2B 109.5
N1 C2 H2C 109.5
H2A C2 H2B 109.5
H2A C2 H2C 109.5
H2B C2 H2C 109.5

loop_
_geom_bond_atom_site_label_1
_geom_bond_atom_site_label_2
_geom_bond_distance
O4 C8 1.3889(18)
O4 C11 1.3475(19)
O1 C1 1.214(2)
O3 C5 1.2229(19)
O2 C4 1.218(2)
N2 C1 1.386(2)
N2 C5 1.372(2)
N2 C3 1.467(2)
N1 C4 1.393(2)
N1 C1 1.378(2)
N1 C2 1.462(2)
C6 C7 1.359(2)
C6 C4 1.466(2)
C6 C5 1.470(2)
C7 H7 0.9500
C7 C8 1.425(2)
C8 C9 1.369(2)
C9 H9 0.9500
C9 C10 1.412(2)
C11 H11 0.9500
C11 C10 1.351(2)
C10 H10 0.9500
C3 H3A 0.9800
C3 H3B 0.9800
C3 H3C 0.9800
C2 H2A 0.9800
C2 H2B 0.9800
C2 H2C 0.9800
